data_4109974
loop_
_publ_author_name
'R. John Errington'
'Sagar S. Petkar'
'Paul S. Middleton'
'William McFarlane'
'William Clegg'
'Robert A. Coxall'
'Ross W. Harrington'

_publ_section_title
;
 Synthesis and Reactivity of the Methoxozirconium Pentatungstate
 (nBu4N)6[{(\m-MeO)ZrW5O18}2]: Insights into Proton-Transfer Reactions,
 Solution Dynamics, and Assembly of {ZrW5O18}2- Building Blocks
;
_journal_name_full 'Journal of the American Chemical Society'
_journal_page_first 12181
_journal_page_last 12196
_journal_paper_doi 10.1021/ja0725495
_journal_volume 129
_journal_year 2007
_chemical_formula_moiety '6 C16 H36 N +, H2 O38 W10 Zr2 6-, C2 H3 N'
_chemical_formula_sum 'C98 H221 N7 O38 W10 Zr2'
_chemical_formula_weight 4126.75
_chemical_name_systematic
;
 ?
;
_space_group_IT_number 15
_symmetry_cell_setting monoclinic
_symmetry_space_group_name_Hall '-C 2yc'
_symmetry_space_group_name_H-M 'C 1 2/c 1'
_atom_sites_solution_hydrogens geom
_atom_sites_solution_primary direct
_atom_sites_solution_secondary difmap
_audit_creation_method SHELXL-97
_cell_angle_alpha 90.00
_cell_angle_beta 123.664(14)
_cell_angle_gamma 90.00
_cell_formula_units_Z 4
_cell_length_a 42.705(9)
_cell_length_b 16.063(4)
_cell_length_c 24.531(10)
_cell_measurement_reflns_used 265
_cell_measurement_temperature 150(2)
_cell_measurement_theta_max 28.50
_cell_measurement_theta_min 2.50
_cell_volume 14006(8)
_computing_cell_refinement EvalCCD
_computing_data_collection 'Nonius COLLECT'
_computing_data_reduction EvalCCD
_computing_molecular_graphics 'Bruker SHELXTL'
_computing_publication_material 'Bruker SHELXTL and local programs'
_computing_structure_refinement 'Bruker SHELXTL'
_computing_structure_solution 'Bruker SHELXTL'
_diffrn_ambient_temperature 150(2)
_diffrn_measured_fraction_theta_full 0.960
_diffrn_measured_fraction_theta_max 0.960
_diffrn_measurement_device_type 'Nonius KappaCCD diffractometer'
_diffrn_measurement_method '\f and \w scans'
_diffrn_radiation_monochromator graphite
_diffrn_radiation_source 'sealed tube'
_diffrn_radiation_type MoK\a
_diffrn_radiation_wavelength 0.71073
_diffrn_reflns_av_R_equivalents 0.0801
_diffrn_reflns_av_sigmaI/netI 0.0679
_diffrn_reflns_limit_h_max 50
_diffrn_reflns_limit_h_min -50
_diffrn_reflns_limit_k_max 19
_diffrn_reflns_limit_k_min -19
_diffrn_reflns_limit_l_max 29
_diffrn_reflns_limit_l_min -29
_diffrn_reflns_number 48162
_diffrn_reflns_theta_full 25.00
_diffrn_reflns_theta_max 25.00
_diffrn_reflns_theta_min 3.90
_diffrn_standards_number 0
_exptl_absorpt_coefficient_mu 8.385
_exptl_absorpt_correction_T_max 0.188
_exptl_absorpt_correction_T_min 0.093
_exptl_absorpt_correction_type multi-scan
_exptl_absorpt_process_details SADABS
_exptl_crystal_colour colourless
_exptl_crystal_density_diffrn 1.959
_exptl_crystal_description block
_exptl_crystal_F_000 7940
_exptl_crystal_size_max 0.54
_exptl_crystal_size_mid 0.50
_exptl_crystal_size_min 0.30
_refine_diff_density_max 2.195
_refine_diff_density_min -2.276
_refine_diff_density_rms 0.304
_refine_ls_extinction_method none
_refine_ls_goodness_of_fit_ref 1.119
_refine_ls_hydrogen_treatment constr
_refine_ls_matrix_type full
_refine_ls_number_parameters 722
_refine_ls_number_reflns 11842
_refine_ls_number_restraints 54
_refine_ls_restrained_S_all 1.116
_refine_ls_R_factor_all 0.0966
_refine_ls_R_factor_gt 0.0543
_refine_ls_shift/su_max 0.024
_refine_ls_shift/su_mean 0.000
_refine_ls_structure_factor_coef Fsqd
_refine_ls_weighting_details 'calc w=1/[\s^2^(Fo^2^)+(0.0491P)^2^+847.7634P] where P=(Fo^2^+2Fc^2^)/3'
_refine_ls_weighting_scheme calc
_refine_ls_wR_factor_gt 0.1258
_refine_ls_wR_factor_ref 0.1622
_reflns_number_gt 8312
_reflns_number_total 11842
_reflns_threshold_expression I>2\s(I)
_cod_data_source_file ja0725495si20070418_010810_2.cif
_cod_data_source_block rje392_anion3
_cod_original_cell_volume 14006(7)
_cod_original_sg_symbol_H-M 'C 2/c'
_cod_database_code 4109974

loop_
_symmetry_equiv_pos_as_xyz
'x, y, z'
'-x, y, -z+1/2'
'x+1/2, y+1/2, z'
'-x+1/2, y+1/2, -z+1/2'
'-x, -y, -z'
'x, -y, z-1/2'
'-x+1/2, -y+1/2, -z'
'x+1/2, -y+1/2, z-1/2'

loop_
_atom_site_label
_atom_site_type_symbol
_atom_site_fract_x
_atom_site_fract_y
_atom_site_fract_z
_atom_site_U_iso_or_equiv
_atom_site_adp_type
_atom_site_occupancy
_atom_site_symmetry_multiplicity
_atom_site_calc_flag
_atom_site_refinement_flags
_atom_site_disorder_group
Zr1 Zr 0.55060(4) 0.51491(8) 0.53944(6) 0.0218(3) Uani 1 1 d . .
W1 W 0.621823(17) 0.60541(4) 0.67797(3) 0.02687(16) Uani 1 1 d . .
W2 W 0.607577(18) 0.65745(4) 0.53563(3) 0.03006(17) Uani 1 1 d . .
W3 W 0.614201(16) 0.45833(4) 0.50609(3) 0.02569(16) Uani 1 1 d . .
W4 W 0.628856(16) 0.40639(3) 0.64948(3) 0.02433(15) Uani 1 1 d . .
W5 W 0.683816(16) 0.54787(4) 0.64296(3) 0.02649(16) Uani 1 1 d . .
O1A O 0.5064(6) 0.459(3) 0.5431(14) 0.044(9) Uani 0.54(6) 1 d PU 1
O1B O 0.5022(8) 0.513(4) 0.5486(15) 0.047(11) Uani 0.46(6) 1 d PU 2
O2 O 0.6277(3) 0.6586(7) 0.7442(6) 0.042(3) Uani 1 1 d . .
O3 O 0.6029(3) 0.7487(7) 0.4951(6) 0.044(3) Uani 1 1 d . .
O4 O 0.6144(3) 0.4071(7) 0.4451(6) 0.041(3) Uani 1 1 d . .
O5 O 0.6395(3) 0.3164(6) 0.6952(5) 0.038(3) Uani 1 1 d . .
O6 O 0.7311(3) 0.5572(7) 0.6799(5) 0.033(2) Uani 1 1 d . .
O7 O 0.6748(3) 0.6048(6) 0.7018(5) 0.033(2) Uani 1 1 d . .
O8 O 0.6154(3) 0.6936(6) 0.6176(5) 0.033(2) Uani 1 1 d . .
O9 O 0.5707(3) 0.5845(6) 0.6267(5) 0.029(2) Uani 1 1 d . .
O10 O 0.6312(3) 0.4916(7) 0.7082(5) 0.036(3) Uani 1 1 d . .
O11 O 0.6624(3) 0.6452(6) 0.5863(5) 0.034(2) Uani 1 1 d . .
O12 O 0.5586(3) 0.6283(6) 0.5047(5) 0.034(2) Uani 1 1 d . .
O13 O 0.5781(3) 0.4105(6) 0.6028(5) 0.029(2) Uani 1 1 d . .
O14 O 0.6800(3) 0.4453(6) 0.6789(5) 0.027(2) Uani 1 1 d . .
O15 O 0.6687(3) 0.4874(6) 0.5643(5) 0.033(2) Uani 1 1 d . .
O16 O 0.6081(3) 0.5746(6) 0.4785(4) 0.027(2) Uani 1 1 d . .
O17 O 0.5647(3) 0.4528(6) 0.4796(4) 0.031(2) Uani 1 1 d . .
O18 O 0.6259(3) 0.3723(6) 0.5709(5) 0.032(2) Uani 1 1 d . .
O19 O 0.6165(3) 0.5317(5) 0.5908(4) 0.022(2) Uani 1 1 d . .
N1 N 0.7570(3) 0.2942(8) 0.6963(6) 0.031(3) Uani 1 1 d . .
N2 N 0.5093(4) 0.2034(8) 0.4522(7) 0.037(3) Uani 1 1 d . .
N3 N 0.6597(4) 0.6231(8) 0.3884(6) 0.032(3) Uani 1 1 d . .
C1 C 0.7967(4) 0.2854(9) 0.7091(8) 0.032(4) Uani 1 1 d . .
H1A H 0.8137 0.2608 0.7531 0.039 Uiso 1 1 calc R .
H1B H 0.7951 0.2459 0.6767 0.039 Uiso 1 1 calc R .
C2 C 0.8139(5) 0.3654(11) 0.7054(11) 0.049(5) Uani 1 1 d . .
H2A H 0.8130 0.4076 0.7339 0.059 Uiso 1 1 calc R .
H2B H 0.7990 0.3866 0.6599 0.059 Uiso 1 1 calc R .
C3 C 0.8544(5) 0.3533(11) 0.7266(11) 0.056(5) Uani 1 1 d . .
H3A H 0.8694 0.3339 0.7727 0.067 Uiso 1 1 calc R .
H3B H 0.8553 0.3094 0.6993 0.067 Uiso 1 1 calc R .
C4 C 0.8717(7) 0.4308(15) 0.7212(15) 0.087(8) Uani 1 1 d . .
H4A H 0.8966 0.4179 0.7301 0.130 Uiso 1 1 calc R .
H4B H 0.8744 0.4718 0.7531 0.130 Uiso 1 1 calc R .
H4C H 0.8556 0.4536 0.6769 0.130 Uiso 1 1 calc R .
C5 C 0.7584(5) 0.3507(9) 0.7475(7) 0.032(4) Uani 1 1 d . .
H5A H 0.7327 0.3558 0.7380 0.038 Uiso 1 1 calc R .
H5B H 0.7666 0.4069 0.7438 0.038 Uiso 1 1 calc R .
C6 C 0.7850(6) 0.3198(11) 0.8182(9) 0.049(5) Uani 1 1 d . .
H6A H 0.7781 0.2624 0.8221 0.059 Uiso 1 1 calc R .
H6B H 0.8112 0.3190 0.8296 0.059 Uiso 1 1 calc R .
C7 C 0.7826(6) 0.3759(13) 0.8647(10) 0.059(5) Uani 1 1 d . .
H7A H 0.7885 0.4334 0.8587 0.071 Uiso 1 1 calc R .
H7B H 0.7563 0.3757 0.8526 0.071 Uiso 1 1 calc R .
C8 C 0.8078(7) 0.3537(15) 0.9352(11) 0.075(7) Uani 1 1 d . .
H8A H 0.7999 0.3842 0.9604 0.113 Uiso 1 1 calc R .
H8B H 0.8337 0.3686 0.9511 0.113 Uiso 1 1 calc R .
H8C H 0.8062 0.2937 0.9407 0.113 Uiso 1 1 calc R .
C9 C 0.7443(4) 0.2060(9) 0.7000(8) 0.035(4) Uani 1 1 d . .
H9A H 0.7420 0.1719 0.6644 0.042 Uiso 1 1 calc R .
H9B H 0.7640 0.1804 0.7422 0.042 Uiso 1 1 calc R .
C10 C 0.7070(5) 0.2043(10) 0.6945(9) 0.043(4) Uani 1 1 d . .
H10A H 0.6884 0.2393 0.6572 0.051 Uiso 1 1 calc R .
H10B H 0.7105 0.2271 0.7350 0.051 Uiso 1 1 calc R .
C11 C 0.6923(5) 0.1132(11) 0.6839(9) 0.047(4) Uani 1 1 d . .
H11A H 0.6844 0.0946 0.6395 0.056 Uiso 1 1 calc R .
H11B H 0.7131 0.0764 0.7161 0.056 Uiso 1 1 calc R .
C12 C 0.6601(6) 0.1047(12) 0.6912(11) 0.066(6) Uani 1 1 d . .
H12A H 0.6507 0.0474 0.6812 0.098 Uiso 1 1 calc R .
H12B H 0.6399 0.1430 0.6609 0.098 Uiso 1 1 calc R .
H12C H 0.6684 0.1183 0.7363 0.098 Uiso 1 1 calc R .
C13 C 0.7293(4) 0.3336(9) 0.6285(7) 0.031(3) Uani 1 1 d . .
H13A H 0.7054 0.3461 0.6245 0.037 Uiso 1 1 calc R .
H13B H 0.7399 0.3869 0.6257 0.037 Uiso 1 1 calc R .
C14 C 0.7209(6) 0.2784(12) 0.5715(8) 0.050(5) Uani 1 1 d . .
H14A H 0.7448 0.2555 0.5802 0.060 Uiso 1 1 calc R .
H14B H 0.7050 0.2311 0.5678 0.060 Uiso 1 1 calc R .
C15 C 0.7013(6) 0.3252(13) 0.5087(9) 0.055(5) Uani 1 1 d . .
H15A H 0.7185 0.3692 0.5118 0.066 Uiso 1 1 calc R .
H15B H 0.6792 0.3533 0.5034 0.066 Uiso 1 1 calc R .
C16 C 0.6882(6) 0.2747(13) 0.4476(8) 0.059(5) Uani 1 1 d . .
H16A H 0.6745 0.3109 0.4090 0.088 Uiso 1 1 calc R .
H16B H 0.6715 0.2301 0.4440 0.088 Uiso 1 1 calc R .
H16C H 0.7100 0.2504 0.4501 0.088 Uiso 1 1 calc R .
C17 C 0.5436(5) 0.1665(10) 0.4559(10) 0.045(4) Uani 1 1 d . .
H17A H 0.5567 0.1281 0.4938 0.054 Uiso 1 1 calc R .
H17B H 0.5347 0.1332 0.4159 0.054 Uiso 1 1 calc R .
C18 C 0.5715(5) 0.2308(11) 0.4626(12) 0.061(6) Uani 1 1 d . .
H18A H 0.5730 0.2775 0.4903 0.073 Uiso 1 1 calc R .
H18B H 0.5630 0.2534 0.4189 0.073 Uiso 1 1 calc R .
C19 C 0.6125(7) 0.1896(16) 0.4951(14) 0.080(7) Uani 1 1 d . .
H19A H 0.6313 0.2327 0.5037 0.096 Uiso 1 1 calc R .
H19B H 0.6205 0.1623 0.5371 0.096 Uiso 1 1 calc R .
C20 C 0.6096(10) 0.132(3) 0.4510(16) 0.147(16) Uani 1 1 d . .
H20A H 0.6344 0.1070 0.4680 0.221 Uiso 1 1 calc R .
H20B H 0.6006 0.1591 0.4091 0.221 Uiso 1 1 calc R .
H20C H 0.5919 0.0881 0.4445 0.221 Uiso 1 1 calc R .
C21 C 0.5215(5) 0.2473(10) 0.5160(9) 0.046(4) Uani 1 1 d . .
H21A H 0.4988 0.2680 0.5130 0.055 Uiso 1 1 calc R .
H21B H 0.5369 0.2963 0.5208 0.055 Uiso 1 1 calc R .
C22 C 0.5445(5) 0.1931(12) 0.5789(9) 0.056(5) Uani 1 1 d . .
H22A H 0.5318 0.1388 0.5714 0.067 Uiso 1 1 calc R .
H22B H 0.5698 0.1823 0.5879 0.067 Uiso 1 1 calc R .
C23 C 0.5487(7) 0.2338(13) 0.6370(10) 0.065(6) Uani 1 1 d . .
H23A H 0.5234 0.2448 0.6278 0.078 Uiso 1 1 calc R .
H23B H 0.5615 0.2880 0.6445 0.078 Uiso 1 1 calc R .
C24 C 0.5709(6) 0.1812(15) 0.6987(9) 0.064(6) Uani 1 1 d . .
H24A H 0.5558 0.1720 0.7171 0.095 Uiso 1 1 calc R .
H24B H 0.5942 0.2102 0.7310 0.095 Uiso 1 1 calc R .
H24C H 0.5770 0.1274 0.6880 0.095 Uiso 1 1 calc R .
C25 C 0.4843(5) 0.1286(11) 0.4417(9) 0.045(4) Uani 1 1 d . .
H25A H 0.4777 0.1000 0.4009 0.054 Uiso 1 1 calc R .
H25B H 0.4991 0.0891 0.4783 0.054 Uiso 1 1 calc R .
C26 C 0.4483(5) 0.1475(12) 0.4371(10) 0.049(5) Uani 1 1 d . .
H26A H 0.4326 0.1859 0.4001 0.059 Uiso 1 1 calc R .
H26B H 0.4541 0.1747 0.4779 0.059 Uiso 1 1 calc R .
C27 C 0.4268(7) 0.0647(13) 0.4264(12) 0.070(6) Uani 1 1 d . .
H27A H 0.4204 0.0397 0.3845 0.083 Uiso 1 1 calc R .
H27B H 0.4437 0.0255 0.4620 0.083 Uiso 1 1 calc R .
C28 C 0.3910(7) 0.0748(14) 0.4249(16) 0.094(9) Uani 1 1 d . .
H28A H 0.3816 0.0198 0.4268 0.141 Uiso 1 1 calc R .
H28B H 0.3719 0.1030 0.3843 0.141 Uiso 1 1 calc R .
H28C H 0.3962 0.1081 0.4626 0.141 Uiso 1 1 calc R .
C29 C 0.4891(5) 0.2677(9) 0.3999(9) 0.045(4) Uani 1 1 d . .
H29A H 0.5068 0.3135 0.4087 0.054 Uiso 1 1 calc R .
H29B H 0.4686 0.2913 0.4027 0.054 Uiso 1 1 calc R .
C30 C 0.4719(5) 0.2360(11) 0.3291(8) 0.044(4) Uani 1 1 d . .
H30A H 0.4906 0.2015 0.3276 0.053 Uiso 1 1 calc R .
H30B H 0.4497 0.2009 0.3155 0.053 Uiso 1 1 calc R .
C31 C 0.4604(6) 0.3077(14) 0.2827(10) 0.060(5) Uani 1 1 d . .
H31A H 0.4831 0.3388 0.2931 0.071 Uiso 1 1 calc R .
H31B H 0.4443 0.3460 0.2883 0.071 Uiso 1 1 calc R .
C32 C 0.4386(8) 0.2775(16) 0.2102(10) 0.080(7) Uani 1 1 d . .
H32A H 0.4345 0.3248 0.1816 0.120 Uiso 1 1 calc R .
H32B H 0.4143 0.2541 0.1978 0.120 Uiso 1 1 calc R .
H32C H 0.4534 0.2348 0.2056 0.120 Uiso 1 1 calc R .
C33 C 0.6220(4) 0.5841(10) 0.3645(7) 0.032(4) Uani 1 1 d . .
H33A H 0.6105 0.6146 0.3843 0.038 Uiso 1 1 calc R .
H33B H 0.6262 0.5260 0.3806 0.038 Uiso 1 1 calc R .
C34 C 0.5939(5) 0.5832(12) 0.2899(8) 0.045(4) Uani 1 1 d . .
H34A H 0.5860 0.6410 0.2741 0.054 Uiso 1 1 calc R .
H34B H 0.6063 0.5602 0.2691 0.054 Uiso 1 1 calc R .
C35 C 0.5591(7) 0.5310(16) 0.2698(10) 0.084(8) Uani 1 1 d . .
H35A H 0.5665 0.4720 0.2814 0.100 Uiso 1 1 calc R .
H35B H 0.5481 0.5503 0.2940 0.100 Uiso 1 1 calc R .
C36 C 0.5300(8) 0.5380(18) 0.1971(11) 0.095(9) Uani 1 1 d . .
H36A H 0.5113 0.4935 0.1833 0.143 Uiso 1 1 calc R .
H36B H 0.5423 0.5327 0.1734 0.143 Uiso 1 1 calc R .
H36C H 0.5174 0.5922 0.1874 0.143 Uiso 1 1 calc R .
C37 C 0.6561(5) 0.7136(10) 0.3664(7) 0.039(4) Uani 1 1 d . .
H37A H 0.6433 0.7152 0.3182 0.046 Uiso 1 1 calc R .
H37B H 0.6816 0.7374 0.3862 0.046 Uiso 1 1 calc R .
C38 C 0.6340(5) 0.7676(10) 0.3855(9) 0.041(4) Uani 1 1 d . .
H38A H 0.6426 0.7566 0.4315 0.050 Uiso 1 1 calc R .
H38B H 0.6068 0.7546 0.3571 0.050 Uiso 1 1 calc R .
C39 C 0.6409(6) 0.8597(11) 0.3772(9) 0.056(5) Uani 1 1 d . .
H39A H 0.6678 0.8729 0.4089 0.067 Uiso 1 1 calc R .
H39B H 0.6353 0.8677 0.3326 0.067 Uiso 1 1 calc R .
C40 C 0.6172(8) 0.9194(13) 0.3873(13) 0.082(7) Uani 1 1 d . .
H40A H 0.6283 0.9752 0.3963 0.123 Uiso 1 1 calc R .
H40B H 0.6164 0.9008 0.4245 0.123 Uiso 1 1 calc R .
H40C H 0.5917 0.9210 0.3478 0.123 Uiso 1 1 calc R .
C41 C 0.6832(4) 0.6177(9) 0.4642(7) 0.032(4) Uani 1 1 d . .
H41A H 0.6679 0.6394 0.4801 0.038 Uiso 1 1 calc R .
H41B H 0.6888 0.5584 0.4772 0.038 Uiso 1 1 calc R .
C42 C 0.7204(5) 0.6662(11) 0.4976(8) 0.043(4) Uani 1 1 d . .
H42A H 0.7152 0.7266 0.4904 0.052 Uiso 1 1 calc R .
H42B H 0.7347 0.6498 0.4784 0.052 Uiso 1 1 calc R .
C43 C 0.7437(5) 0.6472(11) 0.5715(9) 0.048(5) Uani 1 1 d . .
H43A H 0.7277 0.6545 0.5887 0.057 Uiso 1 1 calc R .
H43B H 0.7648 0.6874 0.5943 0.057 Uiso 1 1 calc R .
C44 C 0.7599(6) 0.5567(12) 0.5865(9) 0.057(5) Uani 1 1 d . .
H44A H 0.7755 0.5480 0.6339 0.085 Uiso 1 1 calc R .
H44B H 0.7753 0.5489 0.5685 0.085 Uiso 1 1 calc R .
H44C H 0.7391 0.5167 0.5663 0.085 Uiso 1 1 calc R .
C45 C 0.6794(5) 0.5766(10) 0.3616(8) 0.035(4) Uani 1 1 d . .
H45A H 0.7052 0.5994 0.3828 0.042 Uiso 1 1 calc R .
H45B H 0.6660 0.5885 0.3142 0.042 Uiso 1 1 calc R .
C46 C 0.6824(5) 0.4818(10) 0.3710(9) 0.045(4) Uani 1 1 d . .
H46A H 0.6579 0.4559 0.3386 0.054 Uiso 1 1 calc R .
H46B H 0.6887 0.4682 0.4154 0.054 Uiso 1 1 calc R .
C47 C 0.7129(6) 0.4466(12) 0.3624(10) 0.055(5) Uani 1 1 d . .
H47A H 0.7119 0.4765 0.3263 0.065 Uiso 1 1 calc R .
H47B H 0.7075 0.3871 0.3500 0.065 Uiso 1 1 calc R .
C48 C 0.7529(6) 0.4547(12) 0.4255(9) 0.058(5) Uani 1 1 d . .
H48A H 0.7713 0.4303 0.4180 0.086 Uiso 1 1 calc R .
H48B H 0.7540 0.4253 0.4615 0.086 Uiso 1 1 calc R .
H48C H 0.7589 0.5136 0.4369 0.086 Uiso 1 1 calc R .
N4 N 0.4825(12) 0.047(2) 0.608(3) 0.112(16) Uani 0.50 1 d PDU .
C49 C 0.4737(10) 0.107(2) 0.6170(17) 0.060(10) Uani 0.50 1 d PDU .
C50 C 0.4678(11) 0.182(2) 0.642(2) 0.073(12) Uani 0.50 1 d PDU .

loop_
_atom_site_aniso_label
_atom_site_aniso_U_11
_atom_site_aniso_U_22
_atom_site_aniso_U_33
_atom_site_aniso_U_23
_atom_site_aniso_U_13
_atom_site_aniso_U_12
Zr1 0.0139(7) 0.0232(7) 0.0262(7) 0.0002(5) 0.0098(6) 0.0004(5)
W1 0.0212(3) 0.0251(3) 0.0341(3) -0.0081(2) 0.0152(3) -0.0027(2)
W2 0.0247(3) 0.0224(3) 0.0440(4) 0.0057(3) 0.0196(3) 0.0011(3)
W3 0.0207(3) 0.0294(3) 0.0277(3) -0.0041(2) 0.0139(3) -0.0007(3)
W4 0.0202(3) 0.0209(3) 0.0300(3) 0.0028(2) 0.0128(3) 0.0022(2)
W5 0.0165(3) 0.0278(3) 0.0327(3) -0.0038(2) 0.0121(3) -0.0022(2)
O1A 0.017(11) 0.06(2) 0.047(13) 0.033(14) 0.013(10) 0.004(13)
O1B 0.018(13) 0.08(3) 0.046(14) -0.001(17) 0.020(11) -0.008(17)
O2 0.044(7) 0.041(7) 0.047(7) -0.021(5) 0.028(6) -0.009(6)
O3 0.035(7) 0.032(6) 0.056(7) 0.011(5) 0.021(6) -0.006(5)
O4 0.037(7) 0.055(7) 0.051(7) -0.018(6) 0.037(6) -0.008(6)
O5 0.048(7) 0.025(6) 0.047(7) 0.014(5) 0.030(6) 0.004(5)
O6 0.023(6) 0.048(7) 0.024(5) -0.003(5) 0.010(5) 0.003(5)
O7 0.028(6) 0.030(6) 0.038(6) -0.005(5) 0.016(5) -0.005(5)
O8 0.022(6) 0.021(5) 0.050(7) 0.005(5) 0.016(5) 0.007(4)
O9 0.031(6) 0.024(5) 0.045(6) -0.001(4) 0.029(5) 0.005(4)
O10 0.019(5) 0.058(7) 0.032(6) 0.004(5) 0.014(5) 0.005(5)
O11 0.035(6) 0.026(5) 0.053(7) -0.004(5) 0.033(6) -0.009(5)
O12 0.027(6) 0.037(6) 0.030(6) 0.003(5) 0.011(5) 0.011(5)
O13 0.044(7) 0.017(5) 0.031(5) -0.008(4) 0.024(5) -0.012(5)
O14 0.022(5) 0.032(6) 0.025(5) 0.005(4) 0.013(5) 0.009(4)
O15 0.034(6) 0.035(6) 0.039(6) 0.008(5) 0.026(5) 0.013(5)
O16 0.023(5) 0.037(6) 0.023(5) 0.010(4) 0.014(5) 0.004(4)
O17 0.035(6) 0.031(6) 0.017(5) -0.003(4) 0.008(5) 0.005(5)
O18 0.028(6) 0.028(6) 0.041(6) -0.013(5) 0.019(5) -0.004(5)
O19 0.022(5) 0.022(5) 0.022(5) 0.003(4) 0.012(4) 0.007(4)
N1 0.019(7) 0.029(7) 0.035(7) 0.003(5) 0.008(6) 0.005(5)
N2 0.036(8) 0.022(7) 0.048(8) 0.000(6) 0.020(7) 0.007(6)
N3 0.030(7) 0.038(7) 0.028(7) 0.000(6) 0.016(6) 0.000(6)
C1 0.022(8) 0.025(8) 0.046(9) 0.011(7) 0.016(8) 0.014(6)
C2 0.033(10) 0.039(10) 0.086(14) 0.012(9) 0.040(11) 0.009(8)
C3 0.040(11) 0.042(11) 0.085(15) -0.012(10) 0.034(11) -0.002(9)
C4 0.057(15) 0.080(17) 0.14(2) 0.034(17) 0.065(17) 0.016(13)
C5 0.039(9) 0.018(7) 0.040(9) 0.009(6) 0.022(8) 0.007(7)
C6 0.058(13) 0.036(10) 0.049(11) -0.002(8) 0.027(10) 0.009(9)
C7 0.061(14) 0.060(13) 0.061(13) 0.012(10) 0.037(12) 0.028(11)
C8 0.087(18) 0.075(16) 0.059(14) 0.008(12) 0.037(14) 0.016(14)
C9 0.026(9) 0.025(8) 0.052(10) 0.009(7) 0.021(8) 0.010(7)
C10 0.047(11) 0.039(10) 0.043(10) -0.007(8) 0.025(9) -0.006(8)
C11 0.039(11) 0.048(11) 0.041(10) 0.006(8) 0.013(9) -0.002(8)
C12 0.072(16) 0.040(11) 0.079(15) 0.004(10) 0.038(13) -0.018(10)
C13 0.030(9) 0.031(8) 0.022(7) 0.003(6) 0.009(7) 0.010(7)
C14 0.059(13) 0.059(12) 0.031(9) 0.007(8) 0.023(9) 0.017(10)
C15 0.054(13) 0.063(13) 0.039(10) 0.008(9) 0.020(10) 0.013(10)
C16 0.057(13) 0.073(14) 0.032(10) 0.013(9) 0.016(10) 0.009(11)
C17 0.033(10) 0.030(9) 0.063(12) 0.000(8) 0.021(9) 0.000(8)
C18 0.042(12) 0.030(10) 0.103(17) 0.002(10) 0.036(12) -0.007(9)
C19 0.060(16) 0.086(18) 0.091(19) -0.012(15) 0.041(15) -0.020(13)
C20 0.11(3) 0.26(5) 0.09(2) -0.03(3) 0.07(2) -0.06(3)
C21 0.055(12) 0.023(9) 0.067(12) 0.002(8) 0.038(11) 0.006(8)
C22 0.035(11) 0.047(11) 0.048(11) 0.010(9) 0.000(9) 0.002(9)
C23 0.073(15) 0.050(12) 0.055(12) -0.013(10) 0.025(12) -0.026(11)
C24 0.042(12) 0.092(16) 0.038(10) 0.009(10) 0.010(9) -0.006(11)
C25 0.025(9) 0.043(10) 0.055(11) -0.010(9) 0.014(9) -0.005(8)
C26 0.030(10) 0.052(11) 0.059(12) -0.024(9) 0.021(9) -0.010(8)
C27 0.065(15) 0.056(13) 0.089(17) -0.020(12) 0.044(14) -0.021(11)
C28 0.080(18) 0.054(14) 0.16(3) -0.044(16) 0.08(2) -0.033(13)
C29 0.040(10) 0.014(8) 0.068(12) -0.007(8) 0.022(10) -0.001(7)
C30 0.027(9) 0.049(10) 0.041(9) -0.011(8) 0.009(8) -0.004(8)
C31 0.049(12) 0.080(15) 0.057(12) 0.004(11) 0.034(11) 0.012(11)
C32 0.11(2) 0.089(18) 0.056(13) 0.009(12) 0.055(15) 0.006(15)
C33 0.029(9) 0.036(9) 0.039(9) 0.001(7) 0.025(8) -0.008(7)
C34 0.044(11) 0.062(12) 0.030(9) 0.002(8) 0.020(9) 0.010(9)
C35 0.067(16) 0.092(18) 0.045(12) -0.003(12) 0.003(11) -0.050(14)
C36 0.09(2) 0.11(2) 0.056(14) -0.019(14) 0.022(14) 0.011(17)
C37 0.054(11) 0.033(9) 0.025(8) -0.003(7) 0.019(8) -0.006(8)
C38 0.039(10) 0.030(9) 0.050(10) 0.001(8) 0.022(9) -0.007(8)
C39 0.083(16) 0.037(10) 0.044(10) -0.014(8) 0.033(11) 0.005(10)
C40 0.10(2) 0.042(12) 0.099(19) -0.002(12) 0.052(17) 0.012(12)
C41 0.031(9) 0.030(8) 0.038(9) -0.002(7) 0.022(8) 0.006(7)
C42 0.041(11) 0.049(11) 0.040(9) -0.014(8) 0.023(9) -0.015(9)
C43 0.039(11) 0.038(10) 0.053(11) 0.005(8) 0.017(9) -0.003(8)
C44 0.055(13) 0.063(13) 0.046(11) -0.005(10) 0.024(10) 0.007(10)
C45 0.031(9) 0.044(9) 0.040(9) 0.004(7) 0.025(8) 0.006(7)
C46 0.041(11) 0.040(10) 0.048(10) -0.012(8) 0.020(9) -0.002(8)
C47 0.065(14) 0.041(11) 0.064(13) -0.015(9) 0.039(12) 0.002(10)
C48 0.079(16) 0.044(11) 0.051(11) 0.007(9) 0.038(12) 0.000(10)
N4 0.06(3) 0.09(3) 0.16(4) -0.06(3) 0.05(3) -0.04(2)
C49 0.031(19) 0.10(3) 0.04(2) 0.006(19) 0.015(16) 0.00(2)
C50 0.03(2) 0.08(3) 0.07(3) -0.02(2) 0.004(19) -0.011(19)

loop_
_atom_type_symbol
_atom_type_description
_atom_type_scat_dispersion_real
_atom_type_scat_dispersion_imag
_atom_type_scat_source
C C 0.0033 0.0016 'International Tables Vol C Tables 4.2.6.8 and 6.1.1.4'
H H 0.0000 0.0000 'International Tables Vol C Tables 4.2.6.8 and 6.1.1.4'
N N 0.0061 0.0033 'International Tables Vol C Tables 4.2.6.8 and 6.1.1.4'
O O 0.0106 0.0060 'International Tables Vol C Tables 4.2.6.8 and 6.1.1.4'
W W -0.8490 6.8722 'International Tables Vol C Tables 4.2.6.8 and 6.1.1.4'
Zr Zr -2.9673 0.5597 'International Tables Vol C Tables 4.2.6.8 and 6.1.1.4'

loop_
_geom_angle_atom_site_label_1
_geom_angle_atom_site_label_2
_geom_angle_atom_site_label_3
_geom_angle
_geom_angle_site_symmetry_1
_geom_angle_site_symmetry_3
O1A Zr1 O1A 64.1(10) . 5_666
O1A Zr1 O9 93.1(11) . .
O1A Zr1 O9 116.9(12) 5_666 .
O1A Zr1 O12 136.4(10) . .
O1A Zr1 O12 78.7(8) 5_666 .
O1A Zr1 O13 77.2(9) . .
O1A Zr1 O13 135.1(9) 5_666 .
O1A Zr1 O17 115.2(13) . .
O1A Zr1 O17 92.8(11) 5_666 .
O1A Zr1 O19 147.0(7) . .
O1A Zr1 O19 148.8(6) 5_666 .
O1B Zr1 O1B 64.7(14) . 5_666
O1B Zr1 O9 77.5(10) . .
O1B Zr1 O9 137.6(12) 5_666 .
O1B Zr1 O12 115.1(15) . .
O1B Zr1 O12 95.2(14) 5_666 .
O1B Zr1 O13 94.7(14) . .
O1B Zr1 O13 114.6(15) 5_666 .
O1B Zr1 O17 135.0(11) . .
O1B Zr1 O17 75.4(11) 5_666 .
O1B Zr1 O19 148.3(8) . .
O1B Zr1 O19 146.9(8) 5_666 .
O9 Zr1 O12 83.6(4) . .
O9 Zr1 O13 85.9(4) . .
O9 Zr1 O17 146.4(4) . .
O9 Zr1 O19 73.0(3) . .
O12 Zr1 O13 145.1(4) . .
O12 Zr1 O17 87.4(4) . .
O12 Zr1 O19 73.0(3) . .
O13 Zr1 O17 83.2(4) . .
O13 Zr1 O19 72.1(3) . .
O17 Zr1 O19 73.4(4) . .
O2 W1 O7 100.2(5) . .
O2 W1 O8 103.9(5) . .
O2 W1 O9 103.4(5) . .
O2 W1 O10 102.5(5) . .
O2 W1 O19 177.7(5) . .
O7 W1 O8 83.4(4) . .
O7 W1 O9 156.4(4) . .
O7 W1 O10 85.5(4) . .
O7 W1 O19 77.6(4) . .
O8 W1 O9 90.0(4) . .
O8 W1 O10 152.7(4) . .
O8 W1 O19 76.9(4) . .
O9 W1 O10 90.3(4) . .
O9 W1 O19 78.8(4) . .
O10 W1 O19 76.5(4) . .
O3 W2 O8 104.1(5) . .
O3 W2 O11 99.6(5) . .
O3 W2 O12 103.7(5) . .
O3 W2 O16 102.2(5) . .
O3 W2 O19 177.3(4) . .
O8 W2 O11 85.0(4) . .
O8 W2 O12 90.5(4) . .
O8 W2 O16 153.0(4) . .
O8 W2 O19 77.2(4) . .
O11 W2 O12 156.7(4) . .
O11 W2 O16 84.4(4) . .
O11 W2 O19 78.1(4) . .
O12 W2 O16 89.6(4) . .
O12 W2 O19 78.6(4) . .
O16 W2 O19 76.3(3) . .
O4 W3 O15 99.8(5) . .
O4 W3 O16 102.9(5) . .
O4 W3 O17 103.2(5) . .
O4 W3 O18 104.4(5) . .
O4 W3 O19 177.4(4) . .
O15 W3 O16 84.5(4) . .
O15 W3 O17 157.0(4) . .
O15 W3 O18 85.0(4) . .
O15 W3 O19 77.9(4) . .
O16 W3 O17 91.0(4) . .
O16 W3 O18 152.1(4) . .
O16 W3 O19 76.0(3) . .
O17 W3 O18 88.8(4) . .
O17 W3 O19 79.2(4) . .
O18 W3 O19 76.5(3) . .
O5 W4 O10 102.7(5) . .
O5 W4 O13 103.5(5) . .
O5 W4 O14 100.8(5) . .
O5 W4 O18 104.9(5) . .
O5 W4 O19 177.7(5) . .
O10 W4 O13 89.7(4) . .
O10 W4 O14 85.1(4) . .
O10 W4 O18 151.8(4) . .
O10 W4 O19 75.7(4) . .
O13 W4 O14 155.8(4) . .
O13 W4 O18 89.2(4) . .
O13 W4 O19 78.3(4) . .
O14 W4 O18 84.4(4) . .
O14 W4 O19 77.4(3) . .
O18 W4 O19 76.5(4) . .
O6 W5 O7 103.4(5) . .
O6 W5 O11 105.0(5) . .
O6 W5 O14 102.1(5) . .
O6 W5 O15 102.6(4) . .
O6 W5 O19 178.9(4) . .
O7 W5 O11 86.8(4) . .
O7 W5 O14 87.7(4) . .
O7 W5 O15 154.0(4) . .
O7 W5 O19 76.9(4) . .
O11 W5 O14 152.9(4) . .
O11 W5 O15 85.7(4) . .
O11 W5 O19 76.1(4) . .
O14 W5 O15 87.7(4) . .
O14 W5 O19 76.8(4) . .
O15 W5 O19 77.1(4) . .
Zr1 O1A Zr1 115.9(10) . 5_666
Zr1 O1B Zr1 115.3(14) . 5_666
W1 O7 W5 116.7(5) . .
W1 O8 W2 116.1(5) . .
Zr1 O9 W1 116.5(4) . .
W1 O10 W4 117.8(5) . .
W2 O11 W5 117.2(5) . .
Zr1 O12 W2 116.9(5) . .
Zr1 O13 W4 118.1(5) . .
W4 O14 W5 117.4(5) . .
W3 O15 W5 116.4(5) . .
W2 O16 W3 117.3(4) . .
Zr1 O17 W3 116.4(5) . .
W3 O18 W4 117.2(5) . .
Zr1 O19 W1 91.7(3) . .
Zr1 O19 W2 91.5(3) . .
Zr1 O19 W3 91.0(3) . .
Zr1 O19 W4 91.5(3) . .
Zr1 O19 W5 179.6(5) . .
W1 O19 W2 89.7(3) . .
W1 O19 W3 177.3(4) . .
W1 O19 W4 90.0(3) . .
W1 O19 W5 88.7(3) . .
W2 O19 W3 90.4(3) . .
W2 O19 W4 177.0(4) . .
W2 O19 W5 88.7(3) . .
W3 O19 W4 89.8(3) . .
W3 O19 W5 88.6(3) . .
W4 O19 W5 88.3(3) . .
C1 N1 C5 110.4(12) . .
C1 N1 C9 106.6(10) . .
C1 N1 C13 110.8(12) . .
C5 N1 C9 110.7(12) . .
C5 N1 C13 107.5(10) . .
C9 N1 C13 110.9(12) . .
C17 N2 C21 110.2(13) . .
C17 N2 C25 105.1(11) . .
C17 N2 C29 113.5(13) . .
C21 N2 C25 110.2(13) . .
C21 N2 C29 105.6(12) . .
C25 N2 C29 112.3(13) . .
C33 N3 C37 112.4(12) . .
C33 N3 C41 106.6(11) . .
C33 N3 C45 110.9(12) . .
C37 N3 C41 110.4(11) . .
C37 N3 C45 106.6(11) . .
C41 N3 C45 110.1(12) . .
N1 C1 C2 115.2(12) . .
C1 C2 C3 111.8(14) . .
C2 C3 C4 113.0(16) . .
N1 C5 C6 113.9(12) . .
C5 C6 C7 110.2(14) . .
C6 C7 C8 115.5(17) . .
N1 C9 C10 113.4(12) . .
C9 C10 C11 109.8(14) . .
C10 C11 C12 112.3(16) . .
N1 C13 C14 113.6(12) . .
C13 C14 C15 111.7(15) . .
C14 C15 C16 116.3(16) . .
N2 C17 C18 114.2(14) . .
C17 C18 C19 110.4(16) . .
C18 C19 C20 107(2) . .
N2 C21 C22 115.5(13) . .
C21 C22 C23 112.3(16) . .
C22 C23 C24 112.7(18) . .
N2 C25 C26 116.3(14) . .
C25 C26 C27 108.8(15) . .
C26 C27 C28 114.0(18) . .
N2 C29 C30 115.1(13) . .
C29 C30 C31 110.6(15) . .
C30 C31 C32 111.4(18) . .
N3 C33 C34 115.4(12) . .
C33 C34 C35 111.6(15) . .
C34 C35 C36 111(2) . .
N3 C37 C38 112.8(13) . .
C37 C38 C39 107.8(14) . .
C38 C39 C40 113.2(18) . .
N3 C41 C42 113.8(13) . .
C41 C42 C43 109.4(14) . .
C42 C43 C44 112.0(15) . .
N3 C45 C46 116.1(13) . .
C45 C46 C47 110.5(15) . .
C46 C47 C48 112.5(15) . .
N4 C49 C50 169(5) . .

loop_
_geom_bond_atom_site_label_1
_geom_bond_atom_site_label_2
_geom_bond_distance
_geom_bond_site_symmetry_2
Zr1 O1A 2.14(2) .
Zr1 O1A 2.18(2) 5_666
Zr1 O1B 2.20(3) .
Zr1 O1B 2.13(3) 5_666
Zr1 O9 2.128(10) .
Zr1 O12 2.118(11) .
Zr1 O13 2.141(10) .
Zr1 O17 2.121(10) .
Zr1 O19 2.376(9) .
W1 O2 1.727(10) .
W1 O7 1.998(10) .
W1 O8 1.957(10) .
W1 O9 1.848(10) .
W1 O10 1.929(11) .
W1 O19 2.341(9) .
W2 O3 1.720(10) .
W2 O8 1.935(11) .
W2 O11 1.958(11) .
W2 O12 1.845(11) .
W2 O16 1.940(10) .
W2 O19 2.343(9) .
W3 O4 1.710(10) .
W3 O15 1.997(11) .
W3 O16 1.954(10) .
W3 O17 1.837(11) .
W3 O18 1.952(11) .
W3 O19 2.345(9) .
W4 O5 1.729(10) .
W4 O10 1.948(11) .
W4 O13 1.808(11) .
W4 O14 1.983(10) .
W4 O18 1.938(10) .
W4 O19 2.357(9) .
W5 O6 1.702(10) .
W5 O7 1.919(10) .
W5 O11 1.951(11) .
W5 O14 1.918(10) .
W5 O15 1.925(10) .
W5 O19 2.429(9) .
O1A Zr1 2.18(2) 5_666
O1B Zr1 2.13(3) 5_666
N1 C1 1.550(18) .
N1 C5 1.524(19) .
N1 C9 1.536(19) .
N1 C13 1.544(18) .
N2 C17 1.53(2) .
N2 C21 1.52(2) .
N2 C25 1.53(2) .
N2 C29 1.49(2) .
N3 C33 1.510(19) .
N3 C37 1.529(19) .
N3 C41 1.550(19) .
N3 C45 1.522(19) .
C1 C2 1.51(2) .
C2 C3 1.52(2) .
C3 C4 1.49(3) .
C5 C6 1.54(2) .
C6 C7 1.50(2) .
C7 C8 1.49(3) .
C9 C10 1.52(2) .
C10 C11 1.56(2) .
C11 C12 1.49(3) .
C13 C14 1.52(2) .
C14 C15 1.49(2) .
C15 C16 1.51(3) .
C17 C18 1.52(2) .
C18 C19 1.61(3) .
C19 C20 1.38(4) .
C21 C22 1.56(2) .
C22 C23 1.49(3) .
C23 C24 1.52(3) .
C25 C26 1.51(2) .
C26 C27 1.55(3) .
C27 C28 1.52(3) .
C29 C30 1.55(2) .
C30 C31 1.50(3) .
C31 C32 1.56(3) .
C33 C34 1.53(2) .
C34 C35 1.53(3) .
C35 C36 1.51(3) .
C37 C38 1.53(2) .
C38 C39 1.54(2) .
C39 C40 1.51(3) .
C41 C42 1.54(2) .
C42 C43 1.54(2) .
C43 C44 1.56(3) .
C45 C46 1.53(2) .
C46 C47 1.54(2) .
C47 C48 1.55(3) .
N4 C49 1.105(9) .
C49 C50 1.434(9) .
